data_7038439
loop_
_publ_author_name
'Paisley, Nathan R.'
'Lui, Melanie W.'
'McDonald, Robert'
'Ferguson, Michael J.'
'Rivard, Eric'

_publ_section_title
;
 Structurally versatile phosphine and amine donors constructed from
 N-heterocyclic olefin units.
;
_journal_issue 24
_journal_name_full 'Dalton transactions (Cambridge, England : 2003)'
_journal_page_first 9860
_journal_page_last 9870
_journal_paper_doi 10.1039/c6dt00299d
_journal_volume 45
_journal_year 2016
_chemical_formula_moiety 'C34 H51 N2 P'
_chemical_formula_sum 'C34 H51 N2 P'
_chemical_formula_weight 518.73
_space_group_crystal_system monoclinic
_space_group_IT_number 14
_space_group_name_Hall '-P 2ybc'
_space_group_name_H-M_alt 'P 1 21/c 1'
_symmetry_space_group_name_Hall '-P 2ybc'
_symmetry_space_group_name_H-M 'P 1 21/c 1'
_atom_sites_solution_hydrogens geom
_audit_creation_method SHELXL-2014/6
_audit_update_record
;
2016-01-20 deposited with the CCDC.
2016-02-18 downloaded from the CCDC.
;
_cell_angle_alpha 90
_cell_angle_beta 93.4423(18)
_cell_angle_gamma 90
_cell_formula_units_Z 16
_cell_length_a 21.3382(6)
_cell_length_b 18.3587(5)
_cell_length_c 33.3817(9)
_cell_measurement_reflns_used 9913
_cell_measurement_temperature 173(2)
_cell_measurement_theta_max 70.01
_cell_measurement_theta_min 2.41
_cell_volume 13053.4(6)
_computing_cell_refinement 'Bruker SAINT'
_computing_data_collection 'Bruker APEX2'
_computing_data_reduction 'Bruker SAINT'
_computing_molecular_graphics 'Bruker SHELXTL'
_computing_publication_material 'Bruker SHELXTL'
_computing_structure_refinement 'SHELXL-2014/6 (Sheldrick, 2014)'
_computing_structure_solution 'SHELXT-2014/4 (Sheldrick 2014)'
_diffrn_ambient_temperature 173(2)
_diffrn_measured_fraction_theta_full 0.999
_diffrn_measured_fraction_theta_max 0.977
_diffrn_measurement_device_type 'Bruker APEX-II CCD'
_diffrn_measurement_method '\f and \w scans'
_diffrn_radiation_type CuK\a
_diffrn_radiation_wavelength 1.54178
_diffrn_reflns_av_R_equivalents 0.0449
_diffrn_reflns_av_unetI/netI 0.0510
_diffrn_reflns_Laue_measured_fraction_full 0.999
_diffrn_reflns_Laue_measured_fraction_max 0.977
_diffrn_reflns_limit_h_max 26
_diffrn_reflns_limit_h_min -25
_diffrn_reflns_limit_k_max 22
_diffrn_reflns_limit_k_min -22
_diffrn_reflns_limit_l_max 41
_diffrn_reflns_limit_l_min -40
_diffrn_reflns_number 75117
_diffrn_reflns_point_group_measured_fraction_full 0.999
_diffrn_reflns_point_group_measured_fraction_max 0.977
_diffrn_reflns_theta_full 67.679
_diffrn_reflns_theta_max 73.177
_diffrn_reflns_theta_min 2.652
_exptl_absorpt_coefficient_mu 0.897
_exptl_absorpt_correction_T_max 0.9699
_exptl_absorpt_correction_T_min 0.8104
_exptl_absorpt_correction_type numerical
_exptl_absorpt_process_details 'SADABS-2014/3 (Sheldrick 2014)'
_exptl_crystal_colour yellow
_exptl_crystal_density_diffrn 1.056
_exptl_crystal_description fragment
_exptl_crystal_F_000 4544
_exptl_crystal_size_max 0.337
_exptl_crystal_size_mid 0.174
_exptl_crystal_size_min 0.166
_refine_diff_density_max 0.954
_refine_diff_density_min -0.511
_refine_diff_density_rms 0.052
_refine_ls_extinction_method none
_refine_ls_goodness_of_fit_ref 1.053
_refine_ls_hydrogen_treatment constr
_refine_ls_matrix_type full
_refine_ls_number_parameters 1333
_refine_ls_number_reflns 25575
_refine_ls_number_restraints 0
_refine_ls_restrained_S_all 1.053
_refine_ls_R_factor_all 0.1070
_refine_ls_R_factor_gt 0.0698
_refine_ls_shift/su_max 0.001
_refine_ls_shift/su_mean 0.000
_refine_ls_structure_factor_coef Fsqd
_refine_ls_weighting_details 'w=1/[\s^2^(Fo^2^)+(0.0714P)^2^+13.5232P] where P=(Fo^2^+2Fc^2^)/3'
_refine_ls_weighting_scheme calc
_refine_ls_wR_factor_gt 0.1730
_refine_ls_wR_factor_ref 0.2012
_reflns_Friedel_coverage 0.000
_reflns_number_gt 17632
_reflns_number_total 25575
_reflns_threshold_expression 'I > 2\s(I)'
_cod_data_source_file c6dt00299d2.cif
_cod_data_source_block riv14e0
_cod_depositor_comments 'Adding full bibliography for 7038430--7038439.cif.'
_cod_database_code 7038439
_shelx_space_group_comment
; 
The symmetry employed for this shelxl refinement is uniquely defined 
by the following loop, which should always be used as a source of 
symmetry information in preference to the above space-group names. 
They are only intended as comments. 
;
_shelx_estimated_absorpt_t_min 0.752
_shelx_estimated_absorpt_t_max 0.865
_shelxl_version_number 2014/6

loop_
_space_group_symop_operation_xyz
'x, y, z'
'-x, y+1/2, -z+1/2'
'-x, -y, -z'
'x, -y-1/2, z-1/2'

loop_
_atom_site_label
_atom_site_type_symbol
_atom_site_fract_x
_atom_site_fract_y
_atom_site_fract_z
_atom_site_U_iso_or_equiv
_atom_site_adp_type
_atom_site_occupancy
_atom_site_site_symmetry_order
_atom_site_calc_flag
_atom_site_refinement_flags_posn
_atom_site_refinement_flags_adp
P1A P 0.18838(4) 1.04031(4) 0.46109(2) 0.04147(17) Uani 1 1 d . .
N1A N 0.21256(12) 0.81690(12) 0.45987(7) 0.0430(6) Uani 1 1 d . .
N2A N 0.25534(12) 0.89014(12) 0.50570(7) 0.0413(5) Uani 1 1 d . .
C1A C 0.21380(13) 0.88938(14) 0.47172(8) 0.0377(6) Uani 1 1 d . .
C2A C 0.25249(16) 0.77530(15) 0.48538(9) 0.0505(8) Uani 1 1 d . .
H2A H 0.2598 0.7244 0.4833 0.061 Uiso 1 1 calc R U
C3A C 0.27845(16) 0.81982(15) 0.51305(9) 0.0511(8) Uani 1 1 d . .
H3A H 0.3078 0.8062 0.5343 0.061 Uiso 1 1 calc R U
C4A C 0.18152(14) 0.94452(15) 0.45233(8) 0.0417(6) Uani 1 1 d . .
H4A H 0.1517 0.9302 0.4316 0.050 Uiso 1 1 calc R U
C5A C 0.18622(17) 1.07559(16) 0.40868(10) 0.0535(8) Uani 1 1 d . .
H5A H 0.1498 1.0531 0.3930 0.064 Uiso 1 1 calc R U
C6A C 0.1781(2) 1.15852(18) 0.40835(12) 0.0733(11) Uani 1 1 d . .
H6A H 0.1392 1.1713 0.4209 0.088 Uiso 1 1 calc R U
H6B H 0.2139 1.1812 0.4233 0.088 Uiso 1 1 calc R U
H6C H 0.1759 1.1761 0.3806 0.088 Uiso 1 1 calc R U
C7A C 0.2464(2) 1.0547(2) 0.38918(12) 0.0832(13) Uani 1 1 d . .
H7A H 0.2512 1.0016 0.3896 0.100 Uiso 1 1 calc R U
H7B H 0.2444 1.0720 0.3614 0.100 Uiso 1 1 calc R U
H7C H 0.2824 1.0771 0.4041 0.100 Uiso 1 1 calc R U
C8A C 0.10887(18) 1.0684(2) 0.47505(12) 0.0702(10) Uani 1 1 d . .
H8A H 0.1100 1.1228 0.4759 0.084 Uiso 1 1 calc R U
C9A C 0.05422(17) 1.0496(2) 0.44590(13) 0.0744(11) Uani 1 1 d . .
H9A H 0.0635 1.0655 0.4189 0.089 Uiso 1 1 calc R U
H9B H 0.0475 0.9967 0.4459 0.089 Uiso 1 1 calc R U
H9C H 0.0163 1.0742 0.4541 0.089 Uiso 1 1 calc R U
C10A C 0.0978(2) 1.0462(3) 0.51501(14) 0.1020(17) Uani 1 1 d . .
H10A H 0.1340 1.0593 0.5330 0.122 Uiso 1 1 calc R U
H10B H 0.0602 1.0708 0.5238 0.122 Uiso 1 1 calc R U
H10C H 0.0914 0.9934 0.5156 0.122 Uiso 1 1 calc R U
C11A C 0.17384(14) 0.78675(14) 0.42728(8) 0.0399(6) Uani 1 1 d . .
C12A C 0.11418(15) 0.76140(16) 0.43486(9) 0.0470(7) Uani 1 1 d . .
C13A C 0.07955(15) 0.72783(16) 0.40335(10) 0.0493(7) Uani 1 1 d . .
H13A H 0.0387 0.7101 0.4076 0.059 Uiso 1 1 calc R U
C14A C 0.10328(16) 0.71998(16) 0.36643(9) 0.0518(8) Uani 1 1 d . .
H14A H 0.0794 0.6953 0.3456 0.062 Uiso 1 1 calc R U
C15A C 0.16132(17) 0.74749(16) 0.35928(9) 0.0501(8) Uani 1 1 d . .
H15A H 0.1767 0.7429 0.3333 0.060 Uiso 1 1 calc R U
C16A C 0.19845(14) 0.78241(15) 0.38977(9) 0.0432(7) Uani 1 1 d . .
C17A C 0.0878(2) 0.7686(2) 0.47609(12) 0.0728(11) Uani 1 1 d . .
H17A H 0.1181 0.7981 0.4934 0.087 Uiso 1 1 calc R U
C18A C 0.0263(3) 0.8066(3) 0.47441(19) 0.146(3) Uani 1 1 d . .
H18A H 0.0305 0.8543 0.4617 0.176 Uiso 1 1 calc R U
H18B H -0.0049 0.7775 0.4587 0.176 Uiso 1 1 calc R U
H18C H 0.0126 0.8131 0.5017 0.176 Uiso 1 1 calc R U
C19A C 0.0817(3) 0.6948(3) 0.49563(14) 0.120(2) Uani 1 1 d . .
H19A H 0.1225 0.6700 0.4967 0.144 Uiso 1 1 calc R U
H19B H 0.0682 0.7011 0.5229 0.144 Uiso 1 1 calc R U
H19C H 0.0507 0.6655 0.4800 0.144 Uiso 1 1 calc R U
C20A C 0.26201(16) 0.81347(18) 0.38112(10) 0.0546(8) Uani 1 1 d . .
H20A H 0.2746 0.8481 0.4033 0.066 Uiso 1 1 calc R U
C21A C 0.2598(2) 0.8562(2) 0.34185(12) 0.0769(11) Uani 1 1 d . .
H21A H 0.3017 0.8753 0.3374 0.092 Uiso 1 1 calc R U
H21B H 0.2461 0.8240 0.3196 0.092 Uiso 1 1 calc R U
H21C H 0.2302 0.8967 0.3433 0.092 Uiso 1 1 calc R U
C22A C 0.31145(19) 0.7535(2) 0.38124(16) 0.0884(14) Uani 1 1 d . .
H22A H 0.3521 0.7748 0.3756 0.106 Uiso 1 1 calc R U
H22B H 0.3147 0.7299 0.4076 0.106 Uiso 1 1 calc R U
H22C H 0.2993 0.7174 0.3606 0.106 Uiso 1 1 calc R U
C31A C 0.26389(14) 0.94788(14) 0.53445(8) 0.0397(6) Uani 1 1 d . .
C32A C 0.22581(14) 0.94959(16) 0.56704(9) 0.0451(7) Uani 1 1 d . .
C33A C 0.23577(16) 1.00604(18) 0.59482(10) 0.0542(8) Uani 1 1 d . .
H33A H 0.2109 1.0085 0.6175 0.065 Uiso 1 1 calc R U
C34A C 0.28087(17) 1.05778(17) 0.58987(10) 0.0553(9) Uani 1 1 d . .
H34A H 0.2865 1.0961 0.6089 0.066 Uiso 1 1 calc R U
C35A C 0.31822(16) 1.05490(15) 0.55756(10) 0.0513(8) Uani 1 1 d . .
H35A H 0.3496 1.0910 0.5548 0.062 Uiso 1 1 calc R U
C36A C 0.31061(14) 0.99982(15) 0.52893(9) 0.0449(7) Uani 1 1 d . .
C37A C 0.17598(16) 0.89222(19) 0.57386(10) 0.0578(8) Uani 1 1 d . .
H37A H 0.1620 0.8712 0.5472 0.069 Uiso 1 1 calc R U
C38A C 0.11802(18) 0.9219(3) 0.59318(13) 0.0786(12) Uani 1 1 d . .
H38A H 0.0881 0.8822 0.5966 0.094 Uiso 1 1 calc R U
H38B H 0.1306 0.9430 0.6194 0.094 Uiso 1 1 calc R U
H38C H 0.0982 0.9595 0.5759 0.094 Uiso 1 1 calc R U
C39A C 0.2035(2) 0.8302(2) 0.60021(13) 0.0746(11) Uani 1 1 d . .
H39A H 0.1708 0.7939 0.6043 0.090 Uiso 1 1 calc R U
H39B H 0.2382 0.8073 0.5870 0.090 Uiso 1 1 calc R U
H39C H 0.2190 0.8499 0.6262 0.090 Uiso 1 1 calc R U
C40A C 0.35163(16) 0.99519(17) 0.49360(11) 0.0552(8) Uani 1 1 d . .
H40A H 0.3255 0.9735 0.4708 0.066 Uiso 1 1 calc R U
C41A C 0.3742(2) 1.0691(2) 0.47956(14) 0.0799(12) Uani 1 1 d . .
H41A H 0.4004 1.0624 0.4567 0.096 Uiso 1 1 calc R U
H41B H 0.3378 1.0994 0.4714 0.096 Uiso 1 1 calc R U
H41C H 0.3988 1.0930 0.5015 0.096 Uiso 1 1 calc R U
C42A C 0.4068(2) 0.9443(2) 0.50245(14) 0.0868(13) Uani 1 1 d . .
H42A H 0.4325 0.9423 0.4791 0.104 Uiso 1 1 calc R U
H42B H 0.4322 0.9623 0.5258 0.104 Uiso 1 1 calc R U
H42C H 0.3912 0.8954 0.5082 0.104 Uiso 1 1 calc R U
P1B P 0.29608(4) 0.96699(4) 0.04655(2) 0.0469(2) Uani 1 1 d . .
N1B N 0.31289(11) 1.18797(12) 0.02559(7) 0.0401(5) Uani 1 1 d . .
N2B N 0.27021(12) 1.10936(12) -0.01720(7) 0.0431(6) Uani 1 1 d . .
C1B C 0.29995(13) 1.11401(14) 0.02076(8) 0.0358(6) Uani 1 1 d . .
C2B C 0.29082(16) 1.22626(16) -0.00828(9) 0.0520(8) Uani 1 1 d . .
H2B H 0.2936 1.2774 -0.0121 0.062 Uiso 1 1 calc R U
C3B C 0.26505(17) 1.17873(16) -0.03439(9) 0.0546(8) Uani 1 1 d . .
H3B H 0.2464 1.1899 -0.0602 0.065 Uiso 1 1 calc R U
C4B C 0.31515(14) 1.06178(14) 0.04873(8) 0.0388(6) Uani 1 1 d . .
H4B H 0.3387 1.0777 0.0722 0.047 Uiso 1 1 calc R U
C5B C 0.36761(17) 0.92574(16) 0.07182(10) 0.0539(8) Uani 1 1 d . .
H5B H 0.3730 0.9467 0.0995 0.065 Uiso 1 1 calc R U
C6B C 0.3603(2) 0.84362(19) 0.07576(15) 0.0899(14) Uani 1 1 d . .
H6D H 0.3226 0.8328 0.0900 0.108 Uiso 1 1 calc R U
H6E H 0.3565 0.8216 0.0490 0.108 Uiso 1 1 calc R U
H6F H 0.3973 0.8236 0.0908 0.108 Uiso 1 1 calc R U
C7B C 0.4255(2) 0.9443(3) 0.04989(15) 0.0923(14) Uani 1 1 d . .
H7D H 0.4293 0.9974 0.0477 0.111 Uiso 1 1 calc R U
H7E H 0.4628 0.9248 0.0648 0.111 Uiso 1 1 calc R U
H7F H 0.4220 0.9228 0.0230 0.111 Uiso 1 1 calc R U
C8B C 0.23903(18) 0.9624(2) 0.08756(13) 0.0720(11) Uani 1 1 d . .
H8B H 0.2085 1.0027 0.0812 0.086 Uiso 1 1 calc R U
C9B C 0.1997(2) 0.8938(3) 0.08579(19) 0.121(2) Uani 1 1 d . .
H9D H 0.1834 0.8853 0.0581 0.145 Uiso 1 1 calc R U
H9E H 0.2256 0.8523 0.0950 0.145 Uiso 1 1 calc R U
H9F H 0.1645 0.8993 0.1031 0.145 Uiso 1 1 calc R U
C10B C 0.2660(2) 0.9792(2) 0.12991(12) 0.0819(13) Uani 1 1 d . .
H10D H 0.2910 1.0239 0.1296 0.098 Uiso 1 1 calc R U
H10E H 0.2317 0.9857 0.1478 0.098 Uiso 1 1 calc R U
H10F H 0.2928 0.9387 0.1396 0.098 Uiso 1 1 calc R U
C11B C 0.33780(14) 1.22091(14) 0.06201(8) 0.0405(6) Uani 1 1 d . .
C12B C 0.29853(15) 1.22916(15) 0.09379(9) 0.0461(7) Uani 1 1 d . .
C13B C 0.32396(18) 1.26186(16) 0.12887(10) 0.0551(8) Uani 1 1 d . .
H13B H 0.2987 1.2677 0.1511 0.066 Uiso 1 1 calc R U
C14B C 0.38502(18) 1.28572(17) 0.13162(10) 0.0585(9) Uani 1 1 d . .
H14B H 0.4014 1.3081 0.1557 0.070 Uiso 1 1 calc R U
C15B C 0.42289(17) 1.27756(16) 0.09983(10) 0.0533(8) Uani 1 1 d . .
H15B H 0.4650 1.2945 0.1023 0.064 Uiso 1 1 calc R U
C16B C 0.40051(15) 1.24490(15) 0.06413(9) 0.0449(7) Uani 1 1 d . .
C17B C 0.23016(17) 1.20593(18) 0.08949(11) 0.0597(9) Uani 1 1 d . .
H17B H 0.2274 1.1639 0.0704 0.072 Uiso 1 1 calc R U
C18B C 0.2046(2) 1.1799(2) 0.12903(14) 0.0878(14) Uani 1 1 d . .
H18D H 0.1605 1.1657 0.1244 0.105 Uiso 1 1 calc R U
H18E H 0.2291 1.1379 0.1392 0.105 Uiso 1 1 calc R U
H18F H 0.2079 1.2194 0.1488 0.105 Uiso 1 1 calc R U
C19B C 0.18925(18) 1.2665(2) 0.07118(13) 0.0774(11) Uani 1 1 d . .
H19D H 0.1454 1.2503 0.0687 0.093 Uiso 1 1 calc R U
H19E H 0.1927 1.3097 0.0885 0.093 Uiso 1 1 calc R U
H19F H 0.2032 1.2787 0.0446 0.093 Uiso 1 1 calc R U
C20B C 0.44169(16) 1.23521(18) 0.02875(11) 0.0559(8) Uani 1 1 d . .
H20B H 0.4153 1.2476 0.0039 0.067 Uiso 1 1 calc R U
C21B C 0.4624(2) 1.1563(2) 0.02466(13) 0.0756(11) Uani 1 1 d . .
H21D H 0.4887 1.1518 0.0017 0.091 Uiso 1 1 calc R U
H21E H 0.4865 1.1413 0.0492 0.091 Uiso 1 1 calc R U
H21F H 0.4254 1.1251 0.0204 0.091 Uiso 1 1 calc R U
C22B C 0.49920(19) 1.2848(2) 0.02981(13) 0.0777(11) Uani 1 1 d . .
H22D H 0.4859 1.3356 0.0324 0.093 Uiso 1 1 calc R U
H22E H 0.5278 1.2717 0.0528 0.093 Uiso 1 1 calc R U
H22F H 0.5208 1.2789 0.0049 0.093 Uiso 1 1 calc R U
C31B C 0.24217(15) 1.04581(15) -0.03593(8) 0.0420(7) Uani 1 1 d . .
C32B C 0.17905(16) 1.03177(18) -0.03115(9) 0.0530(8) Uani 1 1 d . .
C33B C 0.15374(19) 0.9709(2) -0.05120(12) 0.0697(11) Uani 1 1 d . .
H33B H 0.1106 0.9596 -0.0490 0.084 Uiso 1 1 calc R U
C34B C 0.1894(2) 0.9268(2) -0.07402(12) 0.0737(12) Uani 1 1 d . .
H34B H 0.1710 0.8854 -0.0871 0.088 Uiso 1 1 calc R U
C35B C 0.2510(2) 0.94214(18) -0.07787(10) 0.0635(10) Uani 1 1 d . .
H35B H 0.2751 0.9113 -0.0939 0.076 Uiso 1 1 calc R U
C36B C 0.27949(16) 1.00169(16) -0.05906(8) 0.0478(7) Uani 1 1 d . .
C37B C 0.13989(18) 1.0797(2) -0.00603(12) 0.0717(11) Uani 1 1 d . .
H37B H 0.1694 1.1070 0.0130 0.086 Uiso 1 1 calc R U
C38B C 0.0947(2) 1.0378(3) 0.01925(15) 0.1086(18) Uani 1 1 d . .
H38D H 0.0708 1.0722 0.0348 0.130 Uiso 1 1 calc R U
H38E H 0.0658 1.0093 0.0016 0.130 Uiso 1 1 calc R U
H38F H 0.1186 1.0050 0.0376 0.130 Uiso 1 1 calc R U
C39B C 0.1036(2) 1.1363(3) -0.03186(15) 0.1005(16) Uani 1 1 d . .
H39D H 0.0786 1.1667 -0.0148 0.121 Uiso 1 1 calc R U
H39E H 0.1333 1.1670 -0.0455 0.121 Uiso 1 1 calc R U
H39F H 0.0757 1.1114 -0.0519 0.121 Uiso 1 1 calc R U
C40B C 0.34850(19) 1.0176(2) -0.06230(11) 0.0686(10) Uani 1 1 d . .
H40B H 0.3640 1.0418 -0.0368 0.082 Uiso 1 1 calc R U
C41B C 0.3880(2) 0.9497(3) -0.06724(15) 0.1010(16) Uani 1 1 d . .
H41D H 0.4320 0.9636 -0.0692 0.121 Uiso 1 1 calc R U
H41E H 0.3842 0.9177 -0.0440 0.121 Uiso 1 1 calc R U
H41F H 0.3732 0.9240 -0.0917 0.121 Uiso 1 1 calc R U
C42B C 0.3589(3) 1.0701(3) -0.09624(17) 0.128(2) Uani 1 1 d . .
H42D H 0.4040 1.0794 -0.0976 0.153 Uiso 1 1 calc R U
H42E H 0.3423 1.0489 -0.1217 0.153 Uiso 1 1 calc R U
H42F H 0.3372 1.1160 -0.0915 0.153 Uiso 1 1 calc R U
P1C P 0.03135(4) 0.43446(4) 0.20810(2) 0.04500(19) Uani 1 1 d . .
N1C N 0.10006(11) 0.35320(12) 0.31748(7) 0.0406(5) Uani 1 1 d . .
N2C N 0.09608(11) 0.46994(12) 0.30367(7) 0.0393(5) Uani 1 1 d . .
C1C C 0.07888(13) 0.40201(14) 0.28792(8) 0.0360(6) Uani 1 1 d . .
C2C C 0.12867(16) 0.39053(17) 0.34982(9) 0.0532(8) Uani 1 1 d . .
H2C H 0.1465 0.3691 0.3738 0.064 Uiso 1 1 calc R U
C3C C 0.12681(17) 0.46094(17) 0.34153(9) 0.0540(8) Uani 1 1 d . .
H3C H 0.1435 0.4988 0.3584 0.065 Uiso 1 1 calc R U
C4C C 0.04966(14) 0.38179(15) 0.25211(8) 0.0421(6) Uani 1 1 d . .
H4C H 0.0372 0.3321 0.2504 0.051 Uiso 1 1 calc R U
C5C C 0.07897(16) 0.38751(17) 0.17002(9) 0.0507(8) Uani 1 1 d . .
H5C H 0.0695 0.4127 0.1438 0.061 Uiso 1 1 calc R U
C6C C 0.06580(18) 0.30666(19) 0.16305(11) 0.0637(9) Uani 1 1 d . .
H6G H 0.0210 0.2996 0.1560 0.076 Uiso 1 1 calc R U
H6H H 0.0903 0.2891 0.1411 0.076 Uiso 1 1 calc R U
H6I H 0.0777 0.2794 0.1876 0.076 Uiso 1 1 calc R U
C7C C 0.14822(17) 0.3989(2) 0.18094(11) 0.0618(9) Uani 1 1 d . .
H7G H 0.1564 0.4509 0.1854 0.074 Uiso 1 1 calc R U
H7H H 0.1602 0.3717 0.2055 0.074 Uiso 1 1 calc R U
H7I H 0.1728 0.3814 0.1590 0.074 Uiso 1 1 calc R U
C8C C -0.04807(16) 0.39764(17) 0.19214(9) 0.0521(8) Uani 1 1 d . .
H8C H -0.0461 0.3433 0.1935 0.062 Uiso 1 1 calc R U
C9C C -0.06742(18) 0.41948(19) 0.14916(10) 0.0626(9) Uani 1 1 d . .
H9G H -0.0359 0.4022 0.1312 0.075 Uiso 1 1 calc R U
H9H H -0.1082 0.3977 0.1412 0.075 Uiso 1 1 calc R U
H9I H -0.0706 0.4726 0.1474 0.075 Uiso 1 1 calc R U
C10C C -0.09556(18) 0.4234(2) 0.22083(11) 0.0712(10) Uani 1 1 d . .
H10G H -0.0820 0.4086 0.2482 0.085 Uiso 1 1 calc R U
H10H H -0.0989 0.4765 0.2195 0.085 Uiso 1 1 calc R U
H10I H -0.1365 0.4016 0.2134 0.085 Uiso 1 1 calc R U
C11C C 0.08731(14) 0.27641(15) 0.31679(8) 0.0423(7) Uani 1 1 d . .
C12C C 0.03325(16) 0.25153(17) 0.33431(9) 0.0488(7) Uani 1 1 d . .
C13C C 0.02249(17) 0.17639(18) 0.33399(10) 0.0563(8) Uani 1 1 d . .
H13C H -0.0135 0.1575 0.3458 0.068 Uiso 1 1 calc R U
C14C C 0.06327(17) 0.12970(18) 0.31691(10) 0.0585(9) Uani 1 1 d . .
H14C H 0.0550 0.0789 0.3169 0.070 Uiso 1 1 calc R U
C15C C 0.11626(16) 0.15537(17) 0.29972(10) 0.0532(8) Uani 1 1 d . .
H15C H 0.1441 0.1221 0.2882 0.064 Uiso 1 1 calc R U
C16C C 0.12915(15) 0.22977(16) 0.29917(9) 0.0448(7) Uani 1 1 d . .
C17C C -0.01334(18) 0.3023(2) 0.35223(10) 0.0610(9) Uani 1 1 d . .
H17C H 0.0034 0.3530 0.3504 0.073 Uiso 1 1 calc R U
C18C C -0.0769(2) 0.3002(3) 0.32886(13) 0.0821(12) Uani 1 1 d . .
H18G H -0.1059 0.3336 0.3412 0.098 Uiso 1 1 calc R U
H18H H -0.0718 0.3150 0.3010 0.098 Uiso 1 1 calc R U
H18I H -0.0938 0.2506 0.3293 0.098 Uiso 1 1 calc R U
C19C C -0.0208(2) 0.2856(3) 0.39661(11) 0.0863(14) Uani 1 1 d . .
H19G H -0.0513 0.3194 0.4072 0.104 Uiso 1 1 calc R U
H19H H -0.0358 0.2355 0.3994 0.104 Uiso 1 1 calc R U
H19I H 0.0198 0.2912 0.4116 0.104 Uiso 1 1 calc R U
C20C C 0.18749(15) 0.25867(17) 0.28016(10) 0.0517(8) Uani 1 1 d . .
H20C H 0.1798 0.3112 0.2736 0.062 Uiso 1 1 calc R U
C21C C 0.20021(19) 0.2200(2) 0.24122(12) 0.0739(11) Uani 1 1 d . .
H21G H 0.1630 0.2232 0.2226 0.089 Uiso 1 1 calc R U
H21H H 0.2359 0.2431 0.2291 0.089 Uiso 1 1 calc R U
H21I H 0.2100 0.1687 0.2468 0.089 Uiso 1 1 calc R U
C22C C 0.24435(19) 0.2549(3) 0.30989(14) 0.0882(14) Uani 1 1 d . .
H22G H 0.2349 0.2802 0.3347 0.106 Uiso 1 1 calc R U
H22H H 0.2544 0.2038 0.3159 0.106 Uiso 1 1 calc R U
H22I H 0.2803 0.2782 0.2982 0.106 Uiso 1 1 calc R U
C31C C 0.07460(14) 0.54077(15) 0.28952(8) 0.0419(6) Uani 1 1 d . .
C32C C 0.01528(15) 0.56453(17) 0.29893(10) 0.0516(8) Uani 1 1 d . .
C33C C -0.00267(18) 0.6345(2) 0.28545(11) 0.0639(10) Uani 1 1 d . .
H33C H -0.0433 0.6521 0.2905 0.077 Uiso 1 1 calc R U
C34C C 0.0368(2) 0.67747(19) 0.26532(10) 0.0650(10) Uani 1 1 d . .
H34C H 0.0235 0.7248 0.2570 0.078 Uiso 1 1 calc R U
C35C C 0.09528(19) 0.65352(17) 0.25697(10) 0.0573(9) Uani 1 1 d . .
H35C H 0.1223 0.6845 0.2431 0.069 Uiso 1 1 calc R U
C36C C 0.11574(16) 0.58388(15) 0.26873(8) 0.0459(7) Uani 1 1 d . .
C37C C -0.02725(17) 0.5193(2) 0.32362(12) 0.0688(10) Uani 1 1 d . .
H37C H -0.0180 0.4669 0.3185 0.083 Uiso 1 1 calc R U
C38C C -0.09750(19) 0.5319(3) 0.31270(16) 0.0983(16) Uani 1 1 d . .
H38G H -0.1225 0.5012 0.3297 0.118 Uiso 1 1 calc R U
H38H H -0.1078 0.5832 0.3170 0.118 Uiso 1 1 calc R U
H38I H -0.1069 0.5193 0.2845 0.118 Uiso 1 1 calc R U
C39C C -0.0136(2) 0.5336(3) 0.36832(14) 0.1043(17) Uani 1 1 d . .
H39G H -0.0417 0.5038 0.3838 0.125 Uiso 1 1 calc R U
H39H H 0.0301 0.5209 0.3759 0.125 Uiso 1 1 calc R U
H39I H -0.0206 0.5852 0.3740 0.125 Uiso 1 1 calc R U
C40C C 0.18057(17) 0.55813(17) 0.25954(10) 0.0566(8) Uani 1 1 d . .
H40C H 0.1799 0.5037 0.2592 0.068 Uiso 1 1 calc R U
C41C C 0.2006(2) 0.5837(2) 0.21876(12) 0.0799(13) Uani 1 1 d . .
H41G H 0.2429 0.5654 0.2145 0.096 Uiso 1 1 calc R U
H41H H 0.1711 0.5651 0.1976 0.096 Uiso 1 1 calc R U
H41I H 0.2008 0.6371 0.2180 0.096 Uiso 1 1 calc R U
C42C C 0.22952(19) 0.5818(2) 0.29223(14) 0.0818(12) Uani 1 1 d . .
H42G H 0.2710 0.5644 0.2855 0.098 Uiso 1 1 calc R U
H42H H 0.2300 0.6351 0.2941 0.098 Uiso 1 1 calc R U
H42I H 0.2189 0.5611 0.3180 0.098 Uiso 1 1 calc R U
P1D P 0.51796(4) 0.56541(4) 0.27179(2) 0.0485(2) Uani 1 1 d . .
N1D N 0.41788(11) 0.65309(12) 0.17420(7) 0.0390(5) Uani 1 1 d . .
N2D N 0.42381(10) 0.53639(11) 0.18827(7) 0.0353(5) Uani 1 1 d . .
C1D C 0.44813(13) 0.60378(13) 0.20051(8) 0.0340(6) Uani 1 1 d . .
C2D C 0.37505(14) 0.61677(16) 0.14820(9) 0.0462(7) Uani 1 1 d . .
H2D H 0.3479 0.6386 0.1280 0.055 Uiso 1 1 calc R U
C3D C 0.37878(14) 0.54619(16) 0.15657(9) 0.0472(7) Uani 1 1 d . .
H3D H 0.3549 0.5087 0.1433 0.057 Uiso 1 1 calc R U
C4D C 0.49045(14) 0.62205(14) 0.23120(8) 0.0408(6) Uani 1 1 d . .
H4D H 0.5069 0.6701 0.2308 0.049 Uiso 1 1 calc R U
C5D C 0.60362(19) 0.5761(2) 0.27552(14) 0.0776(12) Uani 1 1 d . .
H5D H 0.6193 0.5536 0.3015 0.093 Uiso 1 1 calc R U
C6D C 0.6282(2) 0.6556(3) 0.27548(17) 0.1033(17) Uani 1 1 d . .
H6J H 0.6096 0.6831 0.2969 0.124 Uiso 1 1 calc R U
H6K H 0.6740 0.6556 0.2799 0.124 Uiso 1 1 calc R U
H6L H 0.6165 0.6783 0.2495 0.124 Uiso 1 1 calc R U
C7D C 0.6320(2) 0.5347(3) 0.24294(16) 0.1034(16) Uani 1 1 d . .
H7J H 0.6166 0.4844 0.2429 0.124 Uiso 1 1 calc R U
H7K H 0.6203 0.5575 0.2170 0.124 Uiso 1 1 calc R U
H7L H 0.6778 0.5348 0.2474 0.124 Uiso 1 1 calc R U
C8D C 0.4963(2) 0.62298(18) 0.31605(10) 0.0703(12) Uani 1 1 d . .
H8D H 0.5112 0.6738 0.3115 0.084 Uiso 1 1 calc R U
C9D C 0.5279(3) 0.5958(2) 0.35514(11) 0.1065(19) Uani 1 1 d . .
H9J H 0.5735 0.5953 0.3530 0.128 Uiso 1 1 calc R U
H9K H 0.5174 0.6282 0.3771 0.128 Uiso 1 1 calc R U
H9L H 0.5133 0.5464 0.3606 0.128 Uiso 1 1 calc R U
C10D C 0.4251(3) 0.6251(3) 0.31737(14) 0.1009(16) Uani 1 1 d . .
H10J H 0.4066 0.6429 0.2916 0.121 Uiso 1 1 calc R U
H10K H 0.4095 0.5760 0.3224 0.121 Uiso 1 1 calc R U
H10L H 0.4135 0.6578 0.3389 0.121 Uiso 1 1 calc R U
C11D C 0.42959(14) 0.73005(14) 0.17375(8) 0.0397(6) Uani 1 1 d . .
C12D C 0.38731(15) 0.77717(15) 0.19133(8) 0.0429(7) Uani 1 1 d . .
C13D C 0.40081(17) 0.85143(16) 0.19055(9) 0.0504(8) Uani 1 1 d . .
H13D H 0.3732 0.8849 0.2021 0.060 Uiso 1 1 calc R U
C14D C 0.45360(17) 0.87719(16) 0.17324(9) 0.0539(8) Uani 1 1 d . .
H14D H 0.4622 0.9280 0.1735 0.065 Uiso 1 1 calc R U
C15D C 0.49383(16) 0.83006(16) 0.15560(9) 0.0504(8) Uani 1 1 d . .
H15D H 0.5296 0.8488 0.1435 0.060 Uiso 1 1 calc R U
C16D C 0.48275(15) 0.75513(15) 0.15531(8) 0.0443(7) Uani 1 1 d . .
C17D C 0.32874(15) 0.75031(16) 0.20996(9) 0.0491(7) Uani 1 1 d . .
H17D H 0.3279 0.6960 0.2080 0.059 Uiso 1 1 calc R U
C18D C 0.3284(2) 0.7709(3) 0.25388(13) 0.0980(16) Uani 1 1 d . .
H18J H 0.3663 0.7518 0.2683 0.118 Uiso 1 1 calc R U
H18K H 0.3276 0.8241 0.2564 0.118 Uiso 1 1 calc R U
H18L H 0.2912 0.7503 0.2654 0.118 Uiso 1 1 calc R U
C19D C 0.27100(19) 0.7793(2) 0.18738(16) 0.0923(15) Uani 1 1 d . .
H19J H 0.2335 0.7613 0.1999 0.111 Uiso 1 1 calc R U
H19K H 0.2715 0.8326 0.1881 0.111 Uiso 1 1 calc R U
H19L H 0.2703 0.7627 0.1594 0.111 Uiso 1 1 calc R U
C20D C 0.52649(16) 0.70434(18) 0.13444(10) 0.0555(8) Uani 1 1 d . .
H20D H 0.5171 0.6536 0.1432 0.067 Uiso 1 1 calc R U
C21D C 0.5952(2) 0.7184(3) 0.14531(15) 0.0943(14) Uani 1 1 d . .
H21J H 0.6028 0.7161 0.1745 0.113 Uiso 1 1 calc R U
H21K H 0.6206 0.6814 0.1327 0.113 Uiso 1 1 calc R U
H21L H 0.6066 0.7668 0.1358 0.113 Uiso 1 1 calc R U
C22D C 0.5132(2) 0.7075(3) 0.08950(13) 0.1007(16) Uani 1 1 d . .
H22J H 0.4685 0.6983 0.0831 0.121 Uiso 1 1 calc R U
H22K H 0.5242 0.7559 0.0797 0.121 Uiso 1 1 calc R U
H22L H 0.5383 0.6705 0.0766 0.121 Uiso 1 1 calc R U
C31D C 0.45174(13) 0.46616(14) 0.19744(8) 0.0369(6) Uani 1 1 d . .
C32D C 0.42554(14) 0.42221(14) 0.22606(8) 0.0405(6) Uani 1 1 d . .
C33D C 0.45314(16) 0.35475(15) 0.23461(9) 0.0503(8) Uani 1 1 d . .
H33D H 0.4360 0.3237 0.2539 0.060 Uiso 1 1 calc R U
C34D C 0.50510(17) 0.33270(17) 0.21528(10) 0.0577(9) Uani 1 1 d . .
H34D H 0.5243 0.2873 0.2220 0.069 Uiso 1 1 calc R U
C35D C 0.52928(16) 0.37574(17) 0.18646(11) 0.0563(8) Uani 1 1 d . .
H35D H 0.5646 0.3590 0.1730 0.068 Uiso 1 1 calc R U
C36D C 0.50321(14) 0.44374(15) 0.17637(9) 0.0449(7) Uani 1 1 d . .
C37D C 0.36691(15) 0.44483(16) 0.24628(9) 0.0485(7) Uani 1 1 d . .
H37D H 0.3623 0.4988 0.2433 0.058 Uiso 1 1 calc R U
C38D C 0.36976(19) 0.4271(2) 0.29107(10) 0.0643(9) Uani 1 1 d . .
H38J H 0.3308 0.4429 0.3025 0.077 Uiso 1 1 calc R U
H38K H 0.3749 0.3745 0.2948 0.077 Uiso 1 1 calc R U
H38L H 0.4054 0.4526 0.3046 0.077 Uiso 1 1 calc R U
C39D C 0.30900(17) 0.4091(2) 0.22517(12) 0.0678(10) Uani 1 1 d . .
H39J H 0.2713 0.4240 0.2384 0.081 Uiso 1 1 calc R U
H39K H 0.3054 0.4244 0.1970 0.081 Uiso 1 1 calc R U
H39L H 0.3133 0.3560 0.2266 0.081 Uiso 1 1 calc R U
C40D C 0.52840(16) 0.48943(18) 0.14306(11) 0.0567(8) Uani 1 1 d . .
H40D H 0.5209 0.5417 0.1497 0.068 Uiso 1 1 calc R U
C41D C 0.5980(2) 0.4807(3) 0.13793(15) 0.1014(16) Uani 1 1 d . .
H41J H 0.6214 0.4905 0.1635 0.122 Uiso 1 1 calc R U
H41K H 0.6066 0.4308 0.1293 0.122 Uiso 1 1 calc R U
H41L H 0.6112 0.5150 0.1176 0.122 Uiso 1 1 calc R U
C42D C 0.4936(2) 0.4739(3) 0.10318(12) 0.0868(13) Uani 1 1 d . .
H42J H 0.4484 0.4794 0.1059 0.104 Uiso 1 1 calc R U
H42K H 0.5073 0.5083 0.0830 0.104 Uiso 1 1 calc R U
H42L H 0.5027 0.4241 0.0948 0.104 Uiso 1 1 calc R U

loop_
_atom_site_aniso_label
_atom_site_aniso_U_11
_atom_site_aniso_U_22
_atom_site_aniso_U_33
_atom_site_aniso_U_23
_atom_site_aniso_U_13
_atom_site_aniso_U_12
P1A 0.0464(4) 0.0341(4) 0.0431(4) -0.0034(3) -0.0041(3) 0.0034(3)
N1A 0.0585(15) 0.0293(11) 0.0398(12) -0.0053(10) -0.0096(11) -0.0005(11)
N2A 0.0530(14) 0.0272(11) 0.0423(12) -0.0040(10) -0.0098(11) 0.0034(10)
C1A 0.0458(16) 0.0314(13) 0.0353(13) -0.0045(11) -0.0023(12) -0.0049(12)
C2A 0.069(2) 0.0276(14) 0.0529(17) -0.0051(13) -0.0126(15) 0.0039(14)
C3A 0.065(2) 0.0322(15) 0.0538(18) -0.0044(13) -0.0181(15) 0.0091(14)
C4A 0.0478(16) 0.0347(14) 0.0411(15) 0.0029(12) -0.0084(12) -0.0032(12)
C5A 0.070(2) 0.0369(16) 0.0517(18) 0.0040(14) -0.0070(16) -0.0003(15)
C6A 0.108(3) 0.0386(18) 0.071(2) 0.0078(17) -0.018(2) 0.0006(19)
C7A 0.111(4) 0.073(3) 0.069(2) 0.015(2) 0.034(2) 0.005(2)
C8A 0.059(2) 0.078(3) 0.074(2) -0.023(2) 0.0080(19) 0.0078(19)
C9A 0.047(2) 0.081(3) 0.094(3) -0.014(2) -0.0028(19) 0.0081(19)
C10A 0.075(3) 0.146(5) 0.087(3) 0.019(3) 0.014(2) 0.028(3)
C11A 0.0514(17) 0.0271(13) 0.0407(15) -0.0041(11) -0.0022(13) -0.0008(12)
C12A 0.0573(19) 0.0383(15) 0.0456(16) -0.0074(13) 0.0038(14) -0.0044(14)
C13A 0.0488(18) 0.0369(15) 0.0612(19) -0.0046(14) -0.0044(15) -0.0028(13)
C14A 0.068(2) 0.0357(15) 0.0490(17) -0.0022(13) -0.0176(16) -0.0024(15)
C15A 0.073(2) 0.0402(16) 0.0366(15) -0.0035(13) -0.0010(14) 0.0002(15)
C16A 0.0526(18) 0.0323(14) 0.0444(15) -0.0023(12) 0.0002(13) 0.0013(13)
C17A 0.081(3) 0.073(3) 0.067(2) -0.026(2) 0.029(2) -0.027(2)
C18A 0.196(7) 0.105(4) 0.149(5) 0.022(4) 0.106(5) 0.070(4)
C19A 0.160(5) 0.133(5) 0.072(3) 0.033(3) 0.054(3) 0.047(4)
C20A 0.058(2) 0.0459(17) 0.061(2) -0.0042(15) 0.0108(16) -0.0039(15)
C21A 0.083(3) 0.079(3) 0.071(2) 0.010(2) 0.020(2) -0.017(2)
C22A 0.060(2) 0.068(3) 0.138(4) -0.005(3) 0.021(3) -0.001(2)
C31A 0.0465(16) 0.0279(13) 0.0432(15) -0.0043(11) -0.0108(12) 0.0041(12)
C32A 0.0463(17) 0.0406(16) 0.0471(16) -0.0041(13) -0.0081(13) 0.0040(13)
C33A 0.060(2) 0.0506(18) 0.0506(18) -0.0140(15) -0.0087(15) 0.0118(16)
C34A 0.067(2) 0.0364(16) 0.059(2) -0.0160(14) -0.0216(17) 0.0103(15)
C35A 0.0546(19) 0.0299(14) 0.067(2) -0.0003(14) -0.0188(16) -0.0016(13)
C36A 0.0442(16) 0.0336(14) 0.0554(17) -0.0011(13) -0.0110(14) 0.0019(12)
C37A 0.056(2) 0.061(2) 0.0557(19) -0.0048(16) -0.0014(16) -0.0098(17)
C38A 0.057(2) 0.098(3) 0.082(3) 0.009(2) 0.007(2) -0.002(2)
C39A 0.077(3) 0.061(2) 0.086(3) 0.008(2) 0.007(2) -0.011(2)
C40A 0.0514(19) 0.0450(17) 0.069(2) -0.0024(16) 0.0021(16) -0.0048(15)
C41A 0.076(3) 0.063(2) 0.102(3) 0.003(2) 0.017(2) -0.015(2)
C42A 0.073(3) 0.086(3) 0.104(3) 0.002(3) 0.020(2) 0.025(2)
P1B 0.0646(5) 0.0295(4) 0.0448(4) 0.0039(3) -0.0120(4) -0.0029(3)
N1B 0.0538(14) 0.0267(11) 0.0389(12) 0.0002(9) -0.0046(10) -0.0011(10)
N2B 0.0617(16) 0.0307(12) 0.0359(12) 0.0015(10) -0.0056(11) -0.0037(11)
C1B 0.0457(15) 0.0282(13) 0.0333(13) -0.0018(11) 0.0017(11) -0.0017(11)
C2B 0.073(2) 0.0314(15) 0.0507(17) 0.0101(13) -0.0069(16) -0.0058(14)
C3B 0.083(2) 0.0381(16) 0.0406(16) 0.0109(13) -0.0142(16) -0.0061(16)
C4B 0.0527(17) 0.0297(13) 0.0335(13) -0.0014(11) -0.0024(12) -0.0013(12)
C5B 0.069(2) 0.0376(16) 0.0540(18) -0.0015(14) -0.0060(16) 0.0098(15)
C6B 0.116(4) 0.040(2) 0.109(3) 0.006(2) -0.037(3) 0.016(2)
C7B 0.079(3) 0.086(3) 0.113(4) 0.018(3) 0.015(3) 0.037(3)
C8B 0.062(2) 0.060(2) 0.094(3) 0.028(2) 0.005(2) -0.0024(18)
C9B 0.092(4) 0.094(4) 0.177(6) 0.052(4) 0.004(4) -0.037(3)
C10B 0.096(3) 0.086(3) 0.067(2) 0.024(2) 0.029(2) 0.017(2)
C11B 0.0517(17) 0.0248(13) 0.0443(15) -0.0007(11) -0.0032(13) 0.0003(12)
C12B 0.062(2) 0.0273(13) 0.0488(16) -0.0026(12) 0.0014(14) 0.0042(13)
C13B 0.081(2) 0.0349(16) 0.0491(18) -0.0068(14) 0.0023(17) 0.0070(16)
C14B 0.083(3) 0.0383(16) 0.0517(19) -0.0055(14) -0.0184(18) 0.0075(17)
C15B 0.060(2) 0.0356(16) 0.062(2) -0.0026(14) -0.0155(16) 0.0005(14)
C16B 0.0537(18) 0.0289(14) 0.0509(17) 0.0006(12) -0.0076(14) 0.0012(12)
C17B 0.064(2) 0.0468(18) 0.069(2) -0.0218(17) 0.0178(18) -0.0097(16)
C18B 0.095(3) 0.069(3) 0.104(3) 0.001(2) 0.042(3) 0.004(2)
C19B 0.058(2) 0.094(3) 0.079(3) -0.005(2) -0.002(2) -0.005(2)
C20B 0.055(2) 0.0483(18) 0.064(2) 0.0011(16) 0.0017(16) -0.0072(15)
C21B 0.075(3) 0.062(2) 0.092(3) -0.009(2) 0.028(2) -0.001(2)
C22B 0.072(3) 0.075(3) 0.087(3) 0.005(2) 0.006(2) -0.020(2)
C31B 0.0595(18) 0.0301(14) 0.0349(14) 0.0026(11) -0.0092(13) -0.0065(13)
C32B 0.0541(19) 0.0545(19) 0.0488(17) 0.0105(15) -0.0103(15) -0.0028(16)
C33B 0.066(2) 0.067(2) 0.072(2) 0.015(2) -0.025(2) -0.022(2)
C34B 0.107(3) 0.044(2) 0.065(2) 0.0016(17) -0.033(2) -0.018(2)
C35B 0.102(3) 0.0402(17) 0.0462(18) -0.0052(14) -0.0136(19) 0.0030(19)
C36B 0.070(2) 0.0382(15) 0.0342(14) 0.0005(12) -0.0022(14) -0.0008(15)
C37B 0.053(2) 0.095(3) 0.066(2) 0.003(2) -0.0023(18) 0.005(2)
C38B 0.062(3) 0.165(5) 0.100(4) 0.034(4) 0.014(2) 0.007(3)
C39B 0.099(4) 0.103(4) 0.099(3) 0.013(3) 0.009(3) 0.038(3)
C40B 0.078(3) 0.075(3) 0.054(2) -0.0113(19) 0.0180(18) -0.002(2)
C41B 0.094(4) 0.120(4) 0.091(3) -0.027(3) 0.021(3) 0.027(3)
C42B 0.134(5) 0.140(5) 0.115(4) 0.034(4) 0.057(4) -0.015(4)
P1C 0.0636(5) 0.0297(3) 0.0405(4) 0.0013(3) -0.0069(3) -0.0037(3)
N1C 0.0511(14) 0.0337(12) 0.0365(12) 0.0014(10) -0.0023(10) -0.0062(11)
N2C 0.0478(14) 0.0311(11) 0.0383(12) -0.0030(10) -0.0024(10) -0.0027(10)
C1C 0.0399(15) 0.0307(13) 0.0374(14) -0.0012(11) 0.0023(11) -0.0037(11)
C2C 0.070(2) 0.0479(18) 0.0392(15) 0.0020(14) -0.0144(15) -0.0107(16)
C3C 0.075(2) 0.0424(17) 0.0424(16) -0.0059(14) -0.0124(15) -0.0101(16)
C4C 0.0528(17) 0.0300(13) 0.0427(15) 0.0002(12) -0.0045(13) -0.0062(12)
C5C 0.067(2) 0.0454(17) 0.0391(15) -0.0008(13) 0.0015(14) -0.0059(15)
C6C 0.066(2) 0.054(2) 0.072(2) -0.0185(18) 0.0069(18) -0.0048(17)
C7C 0.070(2) 0.059(2) 0.058(2) -0.0027(17) 0.0128(17) -0.0149(18)
C8C 0.060(2) 0.0420(17) 0.0525(18) -0.0001(14) -0.0109(15) 0.0032(15)
C9C 0.077(2) 0.0467(19) 0.061(2) -0.0028(16) -0.0218(18) 0.0023(17)
C10C 0.065(2) 0.078(3) 0.070(2) -0.001(2) -0.0084(19) 0.005(2)
C11C 0.0546(18) 0.0356(14) 0.0358(14) 0.0064(12) -0.0042(13) -0.0097(13)
C12C 0.0590(19) 0.0491(17) 0.0382(15) 0.0053(13) 0.0024(14) -0.0092(15)
C13C 0.067(2) 0.0497(19) 0.0519(18) 0.0120(15) 0.0035(16) -0.0157(17)
C14C 0.073(2) 0.0363(16) 0.064(2) 0.0140(15) -0.0089(18) -0.0139(16)
C15C 0.062(2) 0.0381(16) 0.0582(19) 0.0102(14) -0.0032(16) 0.0032(15)
C16C 0.0516(18) 0.0377(15) 0.0440(16) 0.0093(13) -0.0055(13) -0.0033(13)
C17C 0.069(2) 0.059(2) 0.057(2) -0.0035(17) 0.0190(17) -0.0160(18)
C18C 0.078(3) 0.095(3) 0.075(3) -0.012(2) 0.013(2) 0.017(2)
C19C 0.103(3) 0.105(3) 0.053(2) -0.011(2) 0.020(2) -0.028(3)
C20C 0.0520(18) 0.0418(16) 0.0608(19) 0.0101(15) 0.0005(15) 0.0010(14)
C21C 0.069(3) 0.068(2) 0.087(3) -0.002(2) 0.024(2) 0.004(2)
C22C 0.061(2) 0.105(3) 0.096(3) 0.032(3) -0.016(2) -0.022(2)
C31C 0.0524(17) 0.0322(14) 0.0402(15) -0.0076(12) -0.0042(13) 0.0015(13)
C32C 0.0523(19) 0.0458(17) 0.0558(18) -0.0190(15) -0.0047(15) -0.0003(14)
C33C 0.064(2) 0.055(2) 0.071(2) -0.0278(18) -0.0168(18) 0.0184(18)
C34C 0.093(3) 0.0436(18) 0.056(2) -0.0070(16) -0.020(2) 0.0135(19)
C35C 0.089(3) 0.0344(16) 0.0479(18) -0.0005(14) -0.0014(17) 0.0051(16)
C36C 0.066(2) 0.0312(14) 0.0398(15) -0.0055(12) 0.0003(14) 0.0006(13)
C37C 0.057(2) 0.062(2) 0.089(3) -0.021(2) 0.020(2) -0.0017(18)
C38C 0.055(2) 0.106(4) 0.136(4) -0.051(3) 0.022(3) 0.000(2)
C39C 0.099(4) 0.134(5) 0.083(3) 0.003(3) 0.029(3) -0.017(3)
C40C 0.071(2) 0.0391(16) 0.061(2) -0.0013(15) 0.0217(17) -0.0023(16)
C41C 0.112(3) 0.050(2) 0.083(3) 0.0011(19) 0.044(3) -0.011(2)
C42C 0.063(2) 0.078(3) 0.105(3) -0.015(2) 0.008(2) 0.003(2)
P1D 0.0679(5) 0.0293(4) 0.0457(4) 0.0011(3) -0.0166(4) -0.0025(3)
N1D 0.0485(14) 0.0266(11) 0.0407(12) -0.0012(9) -0.0068(10) -0.0010(10)
N2D 0.0386(12) 0.0249(10) 0.0417(12) -0.0005(9) -0.0050(10) -0.0017(9)
C1D 0.0415(15) 0.0256(12) 0.0346(13) 0.0002(10) 0.0007(11) -0.0008(11)
C2D 0.0492(17) 0.0378(15) 0.0492(16) -0.0015(13) -0.0159(14) 0.0008(13)
C3D 0.0491(17) 0.0368(15) 0.0537(17) -0.0048(13) -0.0148(14) -0.0029(13)
C4D 0.0516(17) 0.0279(13) 0.0416(15) 0.0015(11) -0.0081(13) -0.0064(12)
C5D 0.063(2) 0.076(3) 0.090(3) -0.006(2) -0.022(2) 0.002(2)
C6D 0.069(3) 0.094(3) 0.145(5) -0.036(3) -0.009(3) -0.026(3)
C7D 0.084(3) 0.111(4) 0.117(4) -0.017(3) 0.027(3) -0.002(3)
C8D 0.129(4) 0.0329(16) 0.0467(18) -0.0027(14) -0.010(2) -0.0031(19)
C9D 0.212(6) 0.056(2) 0.049(2) 0.0004(19) -0.021(3) -0.009(3)
C10D 0.132(5) 0.095(4) 0.079(3) -0.011(3) 0.036(3) 0.012(3)
C11D 0.0530(17) 0.0285(13) 0.0365(14) 0.0032(11) -0.0058(12) -0.0007(12)
C12D 0.0582(18) 0.0306(14) 0.0394(15) 0.0022(12) -0.0019(13) 0.0007(13)
C13D 0.072(2) 0.0311(15) 0.0478(17) -0.0031(13) 0.0021(15) 0.0031(14)
C14D 0.085(2) 0.0278(14) 0.0482(17) 0.0013(13) -0.0036(17) -0.0090(15)
C15D 0.065(2) 0.0398(16) 0.0466(17) 0.0060(13) 0.0020(15) -0.0105(15)
C16D 0.0573(18) 0.0362(15) 0.0384(15) 0.0038(12) -0.0050(13) -0.0002(13)
C17D 0.0570(19) 0.0341(15) 0.0567(18) 0.0016(13) 0.0068(15) 0.0036(14)
C18D 0.091(3) 0.136(4) 0.070(3) -0.010(3) 0.028(2) -0.030(3)
C19D 0.065(3) 0.078(3) 0.131(4) 0.037(3) -0.012(3) -0.012(2)
C20D 0.063(2) 0.0448(17) 0.060(2) 0.0078(15) 0.0151(16) 0.0020(15)
C21D 0.069(3) 0.108(4) 0.106(4) -0.007(3) 0.012(3) 0.014(3)
C22D 0.113(4) 0.119(4) 0.070(3) -0.028(3) 0.005(3) 0.043(3)
C31D 0.0424(15) 0.0253(12) 0.0419(14) -0.0032(11) -0.0061(12) -0.0021(11)
C32D 0.0506(17) 0.0292(13) 0.0406(14) -0.0038(11) -0.0075(12) -0.0039(12)
C33D 0.071(2) 0.0307(14) 0.0474(17) 0.0001(13) -0.0108(15) -0.0010(14)
C34D 0.074(2) 0.0310(15) 0.065(2) -0.0045(15) -0.0177(18) 0.0107(15)
C35D 0.0529(19) 0.0437(17) 0.071(2) -0.0154(16) -0.0060(16) 0.0110(15)
C36D 0.0452(16) 0.0332(14) 0.0557(17) -0.0099(13) -0.0023(13) -0.0012(12)
C37D 0.0571(19) 0.0378(15) 0.0507(17) 0.0050(13) 0.0037(14) -0.0057(14)
C38D 0.076(2) 0.060(2) 0.058(2) 0.0087(17) 0.0103(18) -0.0061(19)
C39D 0.055(2) 0.073(2) 0.075(2) 0.000(2) -0.0014(18) -0.0101(18)
C40D 0.056(2) 0.0428(17) 0.072(2) -0.0070(16) 0.0187(17) -0.0025(15)
C41D 0.068(3) 0.147(5) 0.091(3) -0.007(3) 0.025(2) -0.011(3)
C42D 0.086(3) 0.104(3) 0.070(3) 0.026(2) 0.005(2) -0.011(3)

loop_
_atom_type_symbol
_atom_type_description
_atom_type_scat_dispersion_real
_atom_type_scat_dispersion_imag
_atom_type_scat_source
C C 0.0181 0.0091 'International Tables Vol C Tables 4.2.6.8 and 6.1.1.4'
H H 0.0000 0.0000 'International Tables Vol C Tables 4.2.6.8 and 6.1.1.4'
N N 0.0311 0.0180 'International Tables Vol C Tables 4.2.6.8 and 6.1.1.4'
P P 0.2955 0.4335 'International Tables Vol C Tables 4.2.6.8 and 6.1.1.4'

loop_
_geom_angle_atom_site_label_1
_geom_angle_atom_site_label_2
_geom_angle_atom_site_label_3
_geom_angle
C4A P1A C8A 104.29(17)
C4A P1A C5A 101.03(14)
C8A P1A C5A 99.64(17)
C1A N1A C2A 110.5(2)
C1A N1A C11A 125.8(2)
C2A N1A C11A 123.6(2)
C1A N2A C3A 109.5(2)
C1A N2A C31A 126.8(2)
C3A N2A C31A 122.4(2)
C4A C1A N1A 125.1(2)
C4A C1A N2A 130.9(2)
N1A C1A N2A 104.0(2)
C3A C2A N1A 107.5(2)
C2A C3A N2A 108.5(3)
C1A C4A P1A 128.2(2)
C7A C5A C6A 110.2(3)
C7A C5A P1A 109.8(2)
C6A C5A P1A 110.4(2)
C10A C8A C9A 111.8(4)
C10A C8A P1A 111.1(3)
C9A C8A P1A 117.1(3)
C16A C11A C12A 123.0(3)
C16A C11A N1A 118.3(3)
C12A C11A N1A 118.8(3)
C13A C12A C11A 117.4(3)
C13A C12A C17A 120.8(3)
C11A C12A C17A 121.8(3)
C14A C13A C12A 121.3(3)
C13A C14A C15A 120.3(3)
C14A C15A C16A 121.2(3)
C11A C16A C15A 116.8(3)
C11A C16A C20A 122.8(3)
C15A C16A C20A 120.4(3)
C18A C17A C19A 109.8(4)
C18A C17A C12A 112.4(4)
C19A C17A C12A 111.0(3)
C16A C20A C22A 110.8(3)
C16A C20A C21A 112.1(3)
C22A C20A C21A 111.0(3)
C32A C31A C36A 122.6(3)
C32A C31A N2A 118.8(3)
C36A C31A N2A 118.6(3)
C31A C32A C33A 117.4(3)
C31A C32A C37A 123.0(3)
C33A C32A C37A 119.5(3)
C34A C33A C32A 120.9(3)
C33A C34A C35A 120.7(3)
C34A C35A C36A 121.0(3)
C35A C36A C31A 117.3(3)
C35A C36A C40A 121.7(3)
C31A C36A C40A 121.0(3)
C32A C37A C38A 114.0(3)
C32A C37A C39A 110.6(3)
C38A C37A C39A 108.3(3)
C36A C40A C42A 111.2(3)
C36A C40A C41A 113.5(3)
C42A C40A C41A 110.7(3)
C4B P1B C5B 101.49(14)
C4B P1B C8B 99.71(15)
C5B P1B C8B 101.57(17)
C2B N1B C1B 110.1(2)
C2B N1B C11B 124.6(2)
C1B N1B C11B 124.8(2)
C1B N2B C3B 109.9(2)
C1B N2B C31B 127.1(2)
C3B N2B C31B 122.7(2)
C4B C1B N2B 131.3(2)
C4B C1B N1B 124.7(2)
N2B C1B N1B 104.0(2)
C3B C2B N1B 108.0(3)
C2B C3B N2B 108.0(3)
C1B C4B P1B 127.8(2)
C7B C5B C6B 110.8(3)
C7B C5B P1B 111.1(2)
C6B C5B P1B 110.9(3)
C9B C8B C10B 112.4(4)
C9B C8B P1B 112.9(4)
C10B C8B P1B 116.0(3)
C12B C11B C16B 122.6(3)
C12B C11B N1B 118.7(3)
C16B C11B N1B 118.6(3)
C13B C12B C11B 117.5(3)
C13B C12B C17B 121.5(3)
C11B C12B C17B 120.9(3)
C14B C13B C12B 120.9(3)
C13B C14B C15B 120.7(3)
C14B C15B C16B 121.2(3)
C15B C16B C11B 117.0(3)
C15B C16B C20B 122.0(3)
C11B C16B C20B 121.0(3)
C12B C17B C19B 111.0(3)
C12B C17B C18B 113.3(3)
C19B C17B C18B 110.4(3)
C21B C20B C16B 111.4(3)
C21B C20B C22B 109.4(3)
C16B C20B C22B 114.4(3)
C32B C31B C36B 122.9(3)
C32B C31B N2B 118.8(3)
C36B C31B N2B 118.3(3)
C31B C32B C33B 116.3(3)
C31B C32B C37B 122.0(3)
C33B C32B C37B 121.7(3)
C34B C33B C32B 121.8(4)
C35B C34B C33B 120.2(3)
C34B C35B C36B 121.5(4)
C35B C36B C31B 117.3(3)
C35B C36B C40B 121.6(3)
C31B C36B C40B 121.1(3)
C32B C37B C38B 113.8(4)
C32B C37B C39B 111.3(3)
C38B C37B C39B 109.8(4)
C36B C40B C42B 111.4(4)
C36B C40B C41B 113.5(4)
C42B C40B C41B 109.5(4)
C4C P1C C8C 100.87(14)
C4C P1C C5C 101.97(14)
C8C P1C C5C 99.12(14)
C1C N1C C2C 110.1(2)
C1C N1C C11C 124.7(2)
C2C N1C C11C 124.8(2)
C1C N2C C3C 109.5(2)
C1C N2C C31C 127.5(2)
C3C N2C C31C 121.5(2)
C4C C1C N1C 124.0(2)
C4C C1C N2C 132.0(2)
N1C C1C N2C 104.0(2)
C3C C2C N1C 108.3(3)
C2C C3C N2C 108.1(3)
C1C C4C P1C 129.8(2)
C7C C5C C6C 109.8(3)
C7C C5C P1C 109.4(2)
C6C C5C P1C 116.5(2)
C10C C8C C9C 111.1(3)
C10C C8C P1C 109.7(2)
C9C C8C P1C 111.3(2)
C16C C11C C12C 122.7(3)
C16C C11C N1C 119.0(3)
C12C C11C N1C 118.3(3)
C13C C12C C11C 117.2(3)
C13C C12C C17C 120.0(3)
C11C C12C C17C 122.8(3)
C14C C13C C12C 120.8(3)
C13C C14C C15C 121.0(3)
C14C C15C C16C 120.5(3)
C11C C16C C15C 117.7(3)
C11C C16C C20C 121.4(3)
C15C C16C C20C 120.9(3)
C12C C17C C18C 111.6(3)
C12C C17C C19C 111.6(3)
C18C C17C C19C 110.4(3)
C21C C20C C22C 111.1(3)
C21C C20C C16C 112.7(3)
C22C C20C C16C 110.6(3)
C32C C31C C36C 122.8(3)
C32C C31C N2C 118.8(3)
C36C C31C N2C 118.3(3)
C31C C32C C33C 116.6(3)
C31C C32C C37C 122.4(3)
C33C C32C C37C 121.0(3)
C34C C33C C32C 121.5(3)
C33C C34C C35C 120.9(3)
C34C C35C C36C 120.6(3)
C31C C36C C35C 117.5(3)
C31C C36C C40C 122.3(3)
C35C C36C C40C 120.2(3)
C32C C37C C39C 110.7(3)
C32C C37C C38C 113.4(4)
C39C C37C C38C 109.4(4)
C36C C40C C41C 113.2(3)
C36C C40C C42C 111.2(3)
C41C C40C C42C 109.5(3)
C4D P1D C5D 105.72(18)
C4D P1D C8D 100.54(14)
C5D P1D C8D 100.1(2)
C2D N1D C1D 110.1(2)
C2D N1D C11D 125.0(2)
C1D N1D C11D 124.9(2)
C1D N2D C3D 109.6(2)
C1D N2D C31D 126.0(2)
C3D N2D C31D 122.1(2)
C4D C1D N1D 125.0(2)
C4D C1D N2D 131.0(2)
N1D C1D N2D 104.0(2)
C3D C2D N1D 107.9(3)
C2D C3D N2D 108.4(3)
C1D C4D P1D 126.9(2)
C7D C5D C6D 109.2(4)
C7D C5D P1D 110.1(3)
C6D C5D P1D 115.8(3)
C9D C8D C10D 112.1(4)
C9D C8D P1D 111.7(3)
C10D C8D P1D 109.1(3)
C16D C11D C12D 122.6(3)
C16D C11D N1D 118.3(3)
C12D C11D N1D 119.1(3)
C13D C12D C11D 117.1(3)
C13D C12D C17D 120.2(3)
C11D C12D C17D 122.6(3)
C14D C13D C12D 121.2(3)
C15D C14D C13D 120.6(3)
C14D C15D C16D 120.9(3)
C15D C16D C11D 117.5(3)
C15D C16D C20D 120.0(3)
C11D C16D C20D 122.4(3)
C19D C17D C12D 110.6(3)
C19D C17D C18D 110.2(4)
C12D C17D C18D 111.6(3)
C21D C20D C22D 110.7(4)
C21D C20D C16D 113.5(3)
C22D C20D C16D 110.4(3)
C32D C31D C36D 122.2(3)
C32D C31D N2D 119.0(2)
C36D C31D N2D 118.8(2)
C31D C32D C33D 118.2(3)
C31D C32D C37D 121.5(2)
C33D C32D C37D 120.2(3)
C34D C33D C32D 120.5(3)
C35D C34D C33D 120.5(3)
C34D C35D C36D 121.5(3)
C35D C36D C31D 117.0(3)
C35D C36D C40D 121.1(3)
C31D C36D C40D 121.9(3)
C32D C37D C38D 113.1(3)
C32D C37D C39D 110.0(3)
C38D C37D C39D 110.0(3)
C42D C40D C41D 108.3(3)
C42D C40D C36D 111.4(3)
C41D C40D C36D 114.7(3)

loop_
_geom_bond_atom_site_label_1
_geom_bond_atom_site_label_2
_geom_bond_distance
P1A C4A 1.787(3)
P1A C8A 1.859(4)
P1A C5A 1.864(3)
N1A C1A 1.388(3)
N1A C2A 1.395(4)
N1A C11A 1.437(3)
N2A C1A 1.397(3)
N2A C3A 1.398(3)
N2A C31A 1.434(3)
C1A C4A 1.365(4)
C2A C3A 1.329(4)
C5A C7A 1.524(5)
C5A C6A 1.533(4)
C8A C10A 1.428(6)
C8A C9A 1.513(5)
C11A C16A 1.389(4)
C11A C12A 1.393(4)
C12A C13A 1.393(4)
C12A C17A 1.524(4)
C13A C14A 1.368(5)
C14A C15A 1.372(5)
C15A C16A 1.406(4)
C16A C20A 1.515(4)
C17A C18A 1.485(7)
C17A C19A 1.512(6)
C20A C22A 1.524(5)
C20A C21A 1.526(5)
C31A C32A 1.397(4)
C31A C36A 1.400(4)
C32A C33A 1.398(4)
C32A C37A 1.523(4)
C33A C34A 1.369(5)
C34A C35A 1.380(5)
C35A C36A 1.394(4)
C36A C40A 1.513(5)
C37A C38A 1.529(5)
C37A C39A 1.533(5)
C40A C42A 1.517(5)
C40A C41A 1.522(5)
P1B C4B 1.788(3)
P1B C5B 1.860(3)
P1B C8B 1.888(4)
N1B C2B 1.389(4)
N1B C1B 1.393(3)
N1B C11B 1.431(3)
N2B C1B 1.385(3)
N2B C3B 1.398(4)
N2B C31B 1.437(3)
C1B C4B 1.364(4)
C2B C3B 1.329(4)
C5B C7B 1.513(5)
C5B C6B 1.522(5)
C8B C9B 1.514(6)
C8B C10B 1.525(6)
C11B C12B 1.399(4)
C11B C16B 1.406(4)
C12B C13B 1.396(4)
C12B C17B 1.518(5)
C13B C14B 1.372(5)
C14B C15B 1.380(5)
C15B C16B 1.393(4)
C16B C20B 1.524(5)
C17B C19B 1.520(5)
C17B C18B 1.534(5)
C20B C21B 1.523(5)
C20B C22B 1.527(5)
C31B C32B 1.390(4)
C31B C36B 1.400(4)
C32B C33B 1.395(5)
C32B C37B 1.504(5)
C33B C34B 1.373(6)
C34B C35B 1.358(6)
C35B C36B 1.383(4)
C36B C40B 1.512(5)
C37B C38B 1.527(6)
C37B C39B 1.530(6)
C40B C42B 1.514(6)
C40B C41B 1.519(6)
P1C C4C 1.783(3)
P1C C8C 1.872(3)
P1C C5C 1.883(3)
N1C C1C 1.388(3)
N1C C2C 1.389(4)
N1C C11C 1.436(3)
N2C C1C 1.394(3)
N2C C3C 1.398(4)
N2C C31C 1.449(3)
C1C C4C 1.366(4)
C2C C3C 1.322(4)
C5C C7C 1.515(5)
C5C C6C 1.526(4)
C8C C10C 1.511(5)
C8C C9C 1.523(4)
C11C C16C 1.393(4)
C11C C12C 1.401(4)
C12C C13C 1.398(4)
C12C C17C 1.512(5)
C13C C14C 1.370(5)
C14C C15C 1.381(5)
C15C C16C 1.394(4)
C16C C20C 1.526(4)
C17C C18C 1.523(5)
C17C C19C 1.531(5)
C20C C21C 1.520(5)
C20C C22C 1.522(5)
C31C C32C 1.392(4)
C31C C36C 1.397(4)
C32C C33C 1.406(5)
C32C C37C 1.510(5)
C33C C34C 1.361(5)
C34C C35C 1.368(5)
C35C C36C 1.399(4)
C36C C40C 1.511(5)
C37C C39C 1.526(6)
C37C C38C 1.539(5)
C40C C41C 1.526(5)
C40C C42C 1.528(5)
P1D C4D 1.780(3)
P1D C5D 1.835(4)
P1D C8D 1.896(4)
N1D C2D 1.392(3)
N1D C1D 1.393(3)
N1D C11D 1.435(3)
N2D C1D 1.393(3)
N2D C3D 1.398(3)
N2D C31D 1.445(3)
C1D C4D 1.366(4)
C2D C3D 1.327(4)
C5D C7D 1.485(6)
C5D C6D 1.551(6)
C8D C9D 1.517(5)
C8D C10D 1.522(6)
C11D C16D 1.400(4)
C11D C12D 1.404(4)
C12D C13D 1.394(4)
C12D C17D 1.512(4)
C13D C14D 1.380(5)
C14D C15D 1.376(5)
C15D C16D 1.396(4)
C16D C20D 1.518(4)
C17D C19D 1.502(5)
C17D C18D 1.515(5)
C20D C21D 1.511(5)
C20D C22D 1.511(5)
C31D C32D 1.393(4)
C31D C36D 1.401(4)
C32D C33D 1.394(4)
C32D C37D 1.515(4)
C33D C34D 1.377(5)
C34D C35D 1.370(5)
C35D C36D 1.400(4)
C36D C40D 1.517(4)
C37D C38D 1.528(4)
C37D C39D 1.533(4)
C40D C42D 1.512(5)
C40D C41D 1.515(5)

loop_
_geom_torsion_atom_site_label_1
_geom_torsion_atom_site_label_2
_geom_torsion_atom_site_label_3
_geom_torsion_atom_site_label_4
_geom_torsion
C2A N1A C1A C4A 177.8(3)
C11A N1A C1A C4A -5.0(5)
C2A N1A C1A N2A -0.8(3)
C11A N1A C1A N2A 176.4(3)
C3A N2A C1A C4A -177.6(3)
C31A N2A C1A C4A 15.4(5)
C3A N2A C1A N1A 0.9(3)
C31A N2A C1A N1A -166.2(3)
C1A N1A C2A C3A 0.3(4)
C11A N1A C2A C3A -176.9(3)
N1A C2A C3A N2A 0.2(4)
C1A N2A C3A C2A -0.7(4)
C31A N2A C3A C2A 167.0(3)
N1A C1A C4A P1A -170.6(2)
N2A C1A C4A P1A 7.6(5)
C8A P1A C4A C1A -119.6(3)
C5A P1A C4A C1A 137.4(3)
C4A P1A C5A C7A -69.8(3)
C8A P1A C5A C7A -176.5(3)
C4A P1A C5A C6A 168.5(3)
C8A P1A C5A C6A 61.8(3)
C4A P1A C8A C10A 75.0(4)
C5A P1A C8A C10A 179.1(4)
C4A P1A C8A C9A -55.0(4)
C5A P1A C8A C9A 49.1(4)
C1A N1A C11A C16A 92.7(3)
C2A N1A C11A C16A -90.5(4)
C1A N1A C11A C12A -89.1(4)
C2A N1A C11A C12A 87.7(4)
C16A C11A C12A C13A 2.6(4)
N1A C11A C12A C13A -175.6(3)
C16A C11A C12A C17A -178.5(3)
N1A C11A C12A C17A 3.4(4)
C11A C12A C13A C14A 0.1(5)
C17A C12A C13A C14A -178.8(3)
C12A C13A C14A C15A -2.3(5)
C13A C14A C15A C16A 1.8(5)
C12A C11A C16A C15A -3.0(4)
N1A C11A C16A C15A 175.2(2)
C12A C11A C16A C20A 176.8(3)
N1A C11A C16A C20A -5.0(4)
C14A C15A C16A C11A 0.8(4)
C14A C15A C16A C20A -179.1(3)
C13A C12A C17A C18A -56.1(5)
C11A C12A C17A C18A 125.0(4)
C13A C12A C17A C19A 67.3(5)
C11A C12A C17A C19A -111.6(4)
C11A C16A C20A C22A 100.7(4)
C15A C16A C20A C22A -79.5(4)
C11A C16A C20A C21A -134.7(3)
C15A C16A C20A C21A 45.1(4)
C1A N2A C31A C32A 87.8(4)
C3A N2A C31A C32A -77.7(4)
C1A N2A C31A C36A -92.9(4)
C3A N2A C31A C36A 101.6(3)
C36A C31A C32A C33A 0.0(4)
N2A C31A C32A C33A 179.2(3)
C36A C31A C32A C37A -178.4(3)
N2A C31A C32A C37A 0.9(4)
C31A C32A C33A C34A 0.5(4)
C37A C32A C33A C34A 179.0(3)
C32A C33A C34A C35A -0.9(5)
C33A C34A C35A C36A 0.7(5)
C34A C35A C36A C31A -0.2(4)
C34A C35A C36A C40A -179.2(3)
C32A C31A C36A C35A -0.1(4)
N2A C31A C36A C35A -179.4(2)
C32A C31A C36A C40A 178.9(3)
N2A C31A C36A C40A -0.4(4)
C31A C32A C37A C38A -146.4(3)
C33A C32A C37A C38A 35.3(4)
C31A C32A C37A C39A 91.3(4)
C33A C32A C37A C39A -87.0(4)
C35A C36A C40A C42A 94.8(4)
C31A C36A C40A C42A -84.2(4)
C35A C36A C40A C41A -30.7(4)
C31A C36A C40A C41A 150.3(3)
C3B N2B C1B C4B 179.7(3)
C31B N2B C1B C4B 5.8(5)
C3B N2B C1B N1B -0.5(3)
C31B N2B C1B N1B -174.4(3)
C2B N1B C1B C4B -179.5(3)
C11B N1B C1B C4B -7.0(4)
C2B N1B C1B N2B 0.7(3)
C11B N1B C1B N2B 173.2(3)
C1B N1B C2B C3B -0.7(4)
C11B N1B C2B C3B -173.2(3)
N1B C2B C3B N2B 0.3(4)
C1B N2B C3B C2B 0.1(4)
C31B N2B C3B C2B 174.4(3)
N2B C1B C4B P1B -4.7(5)
N1B C1B C4B P1B 175.6(2)
C5B P1B C4B C1B 144.4(3)
C8B P1B C4B C1B -111.6(3)
C4B P1B C5B C7B -59.6(3)
C8B P1B C5B C7B -162.2(3)
C4B P1B C5B C6B 176.6(3)
C8B P1B C5B C6B 74.0(3)
C4B P1B C8B C9B 163.6(3)
C5B P1B C8B C9B -92.5(3)
C4B P1B C8B C10B -64.6(3)
C5B P1B C8B C10B 39.4(3)
C2B N1B C11B C12B 98.0(3)
C1B N1B C11B C12B -73.4(4)
C2B N1B C11B C16B -80.9(4)
C1B N1B C11B C16B 107.7(3)
C16B C11B C12B C13B -0.8(4)
N1B C11B C12B C13B -179.6(2)
C16B C11B C12B C17B 176.9(3)
N1B C11B C12B C17B -1.9(4)
C11B C12B C13B C14B 0.8(4)
C17B C12B C13B C14B -176.9(3)
C12B C13B C14B C15B -0.4(5)
C13B C14B C15B C16B -0.1(5)
C14B C15B C16B C11B 0.1(4)
C14B C15B C16B C20B -179.8(3)
C12B C11B C16B C15B 0.3(4)
N1B C11B C16B C15B 179.2(2)
C12B C11B C16B C20B -179.7(3)
N1B C11B C16B C20B -0.9(4)
C13B C12B C17B C19B 91.5(4)
C11B C12B C17B C19B -86.1(4)
C13B C12B C17B C18B -33.4(4)
C11B C12B C17B C18B 149.0(3)
C15B C16B C20B C21B 105.2(4)
C11B C16B C20B C21B -74.8(4)
C15B C16B C20B C22B -19.5(4)
C11B C16B C20B C22B 160.6(3)
C1B N2B C31B C32B 90.8(4)
C3B N2B C31B C32B -82.4(4)
C1B N2B C31B C36B -90.8(4)
C3B N2B C31B C36B 96.0(4)
C36B C31B C32B C33B -0.7(4)
N2B C31B C32B C33B 177.7(3)
C36B C31B C32B C37B 179.8(3)
N2B C31B C32B C37B -1.8(4)
C31B C32B C33B C34B 0.8(5)
C37B C32B C33B C34B -179.7(3)
C32B C33B C34B C35B -0.6(6)
C33B C34B C35B C36B 0.3(5)
C34B C35B C36B C31B -0.2(5)
C34B C35B C36B C40B 178.1(3)
C32B C31B C36B C35B 0.5(4)
N2B C31B C36B C35B -178.0(3)
C32B C31B C36B C40B -177.9(3)
N2B C31B C36B C40B 3.7(4)
C31B C32B C37B C38B -139.7(4)
C33B C32B C37B C38B 40.8(5)
C31B C32B C37B C39B 95.7(4)
C33B C32B C37B C39B -83.8(5)
C35B C36B C40B C42B 93.8(4)
C31B C36B C40B C42B -87.9(4)
C35B C36B C40B C41B -30.3(5)
C31B C36B C40B C41B 148.1(3)
C2C N1C C1C C4C 178.8(3)
C11C N1C C1C C4C -8.3(4)
C2C N1C C1C N2C 0.2(3)
C11C N1C C1C N2C 173.1(3)
C3C N2C C1C C4C -178.2(3)
C31C N2C C1C C4C 15.5(5)
C3C N2C C1C N1C 0.2(3)
C31C N2C C1C N1C -166.1(3)
C1C N1C C2C C3C -0.6(4)
C11C N1C C2C C3C -173.4(3)
N1C C2C C3C N2C 0.7(4)
C1C N2C C3C C2C -0.6(4)
C31C N2C C3C C2C 166.7(3)
N1C C1C C4C P1C -168.4(2)
N2C C1C C4C P1C 9.7(5)
C8C P1C C4C C1C -140.7(3)
C5C P1C C4C C1C 117.4(3)
C4C P1C C5C C7C -67.4(2)
C8C P1C C5C C7C -170.6(2)
C4C P1C C5C C6C 57.9(3)
C8C P1C C5C C6C -45.4(3)
C4C P1C C8C C10C 71.4(3)
C5C P1C C8C C10C 175.6(2)
C4C P1C C8C C9C -165.2(2)
C5C P1C C8C C9C -61.0(3)
C1C N1C C11C C16C 90.8(4)
C2C N1C C11C C16C -97.4(4)
C1C N1C C11C C12C -89.7(3)
C2C N1C C11C C12C 82.1(4)
C16C C11C C12C C13C 0.7(4)
N1C C11C C12C C13C -178.7(3)
C16C C11C C12C C17C -177.9(3)
N1C C11C C12C C17C 2.6(4)
C11C C12C C13C C14C -0.4(5)
C17C C12C C13C C14C 178.2(3)
C12C C13C C14C C15C 0.3(5)
C13C C14C C15C C16C -0.4(5)
C12C C11C C16C C15C -0.8(4)
N1C C11C C16C C15C 178.6(3)
C12C C11C C16C C20C 179.7(3)
N1C C11C C16C C20C -0.9(4)
C14C C15C C16C C11C 0.6(5)
C14C C15C C16C C20C -179.9(3)
C13C C12C C17C C18C -64.0(4)
C11C C12C C17C C18C 114.6(4)
C13C C12C C17C C19C 60.1(4)
C11C C12C C17C C19C -121.3(3)
C11C C16C C20C C21C -139.6(3)
C15C C16C C20C C21C 40.9(4)
C11C C16C C20C C22C 95.4(4)
C15C C16C C20C C22C -84.1(4)
C1C N2C C31C C32C 77.5(4)
C3C N2C C31C C32C -87.3(4)
C1C N2C C31C C36C -105.7(3)
C3C N2C C31C C36C 89.5(3)
C36C C31C C32C C33C 1.7(4)
N2C C31C C32C C33C 178.3(3)
C36C C31C C32C C37C -176.1(3)
N2C C31C C32C C37C 0.5(4)
C31C C32C C33C C34C -2.0(5)
C37C C32C C33C C34C 175.9(3)
C32C C33C C34C C35C 0.9(5)
C33C C34C C35C C36C 0.5(5)
C32C C31C C36C C35C -0.4(4)
N2C C31C C36C C35C -177.0(2)
C32C C31C C36C C40C 178.6(3)
N2C C31C C36C C40C 1.9(4)
C34C C35C C36C C31C -0.7(5)
C34C C35C C36C C40C -179.7(3)
C31C C32C C37C C39C 87.3(4)
C33C C32C C37C C39C -90.4(4)
C31C C32C C37C C38C -149.3(3)
C33C C32C C37C C38C 32.9(5)
C31C C36C C40C C41C 143.6(3)
C35C C36C C40C C41C -37.5(4)
C31C C36C C40C C42C -92.6(4)
C35C C36C C40C C42C 86.2(4)
C2D N1D C1D C4D -176.3(3)
C11D N1D C1D C4D 4.2(4)
C2D N1D C1D N2D 2.4(3)
C11D N1D C1D N2D -177.1(2)
C3D N2D C1D C4D 176.5(3)
C31D N2D C1D C4D -20.7(5)
C3D N2D C1D N1D -2.1(3)
C31D N2D C1D N1D 160.7(2)
C1D N1D C2D C3D -1.8(4)
C11D N1D C2D C3D 177.7(3)
N1D C2D C3D N2D 0.4(4)
C1D N2D C3D C2D 1.1(4)
C31D N2D C3D C2D -162.5(3)
N1D C1D C4D P1D 165.8(2)
N2D C1D C4D P1D -12.6(5)
C5D P1D C4D C1D 133.0(3)
C8D P1D C4D C1D -123.2(3)
C4D P1D C5D C7D -75.8(4)
C8D P1D C5D C7D -179.9(3)
C4D P1D C5D C6D 48.6(4)
C8D P1D C5D C6D -55.4(4)
C4D P1D C8D C9D -166.7(3)
C5D P1D C8D C9D -58.5(4)
C4D P1D C8D C10D 68.8(3)
C5D P1D C8D C10D 177.0(3)
C2D N1D C11D C16D -100.4(3)
C1D N1D C11D C16D 79.0(3)
C2D N1D C11D C12D 79.0(4)
C1D N1D C11D C12D -101.6(3)
C16D C11D C12D C13D -1.2(4)
N1D C11D C12D C13D 179.4(3)
C16D C11D C12D C17D 177.8(3)
N1D C11D C12D C17D -1.5(4)
C11D C12D C13D C14D -0.1(5)
C17D C12D C13D C14D -179.2(3)
C12D C13D C14D C15D 1.2(5)
C13D C14D C15D C16D -1.0(5)
C14D C15D C16D C11D -0.3(5)
C14D C15D C16D C20D 177.9(3)
C12D C11D C16D C15D 1.4(4)
N1D C11D C16D C15D -179.2(3)
C12D C11D C16D C20D -176.7(3)
N1D C11D C16D C20D 2.6(4)
C13D C12D C17D C19D 62.9(4)
C11D C12D C17D C19D -116.1(4)
C13D C12D C17D C18D -60.2(4)
C11D C12D C17D C18D 120.8(4)
C15D C16D C20D C21D 48.0(4)
C11D C16D C20D C21D -133.8(3)
C15D C16D C20D C22D -76.9(4)
C11D C16D C20D C22D 101.2(4)
C1D N2D C31D C32D 105.2(3)
C3D N2D C31D C32D -93.9(3)
C1D N2D C31D C36D -76.6(3)
C3D N2D C31D C36D 84.3(3)
C36D C31D C32D C33D 2.0(4)
N2D C31D C32D C33D -179.8(2)
C36D C31D C32D C37D -175.3(3)
N2D C31D C32D C37D 2.8(4)
C31D C32D C33D C34D 0.3(4)
C37D C32D C33D C34D 177.6(3)
C32D C33D C34D C35D -2.0(5)
C33D C34D C35D C36D 1.5(5)
C34D C35D C36D C31D 0.8(5)
C34D C35D C36D C40D -177.1(3)
C32D C31D C36D C35D -2.5(4)
N2D C31D C36D C35D 179.3(2)
C32D C31D C36D C40D 175.3(3)
N2D C31D C36D C40D -2.8(4)
C31D C32D C37D C38D -139.4(3)
C33D C32D C37D C38D 43.3(4)
C31D C32D C37D C39D 97.1(3)
C33D C32D C37D C39D -80.1(3)
C35D C36D C40D C42D 91.6(4)
C31D C36D C40D C42D -86.1(4)
C35D C36D C40D C41D -31.7(5)
C31D C36D C40D C41D 150.5(3)
